data_2236511
loop_
_publ_author_name
'Ton, Quoc-Cuong'
'Bolte, Michael'

_publ_section_title
;
 2,6-Diacetylpyridine--resorcinol (1/1)
;
_journal_coeditor_code NG5287
_journal_issue 9
_journal_name_full 'Acta Crystallographica Section E'
_journal_page_first o2699
_journal_paper_doi 10.1107/S1600536812035131
_journal_volume 68
_journal_year 2012
_chemical_formula_iupac 'C9 H9 N O2, C6 H6 O2'
_chemical_formula_moiety 'C9 H9 N O2, C6 H6 O2'
_chemical_formula_sum 'C15 H15 N O4'
_chemical_formula_weight 273.28
_chemical_name_common '2,6-Diacetylpyridine--resorcinol (1/1)'
_chemical_name_systematic
;
1-(6-Acetylpyridin-2-yl)ethanone--benzene-1,3-diol (1/1)
;
_space_group_IT_number 2
_symmetry_cell_setting triclinic
_symmetry_space_group_name_Hall '-P 1'
_symmetry_space_group_name_H-M 'P -1'
_atom_sites_solution_hydrogens geom
_atom_sites_solution_primary direct
_atom_sites_solution_secondary difmap
_audit_creation_method SHELXL-97
_cell_angle_alpha 101.61(3)
_cell_angle_beta 90.51(3)
_cell_angle_gamma 98.72(3)
_cell_formula_units_Z 2
_cell_length_a 7.346(2)
_cell_length_b 7.866(2)
_cell_length_c 12.342(3)
_cell_measurement_reflns_used 9113
_cell_measurement_temperature 173(2)
_cell_measurement_theta_max 25.555
_cell_measurement_theta_min 3.825
_cell_volume 689.9(3)
_computing_cell_refinement 'X-AREA (Stoe & Cie, 2001)'
_computing_data_collection 'X-AREA (Stoe & Cie, 2001)'
_computing_data_reduction 'X-RED32 (Stoe & Cie, 2001)'
_computing_molecular_graphics 'XP in SHELXTL-Plus (Sheldrick, 2008)'
_computing_publication_material 'publCIF (Westrip, 2010)'
_computing_structure_refinement 'SHELXL97 (Sheldrick, 2008)'
_computing_structure_solution 'SHELXS97 (Sheldrick, 2008)'
_diffrn_ambient_temperature 173(2)
_diffrn_measured_fraction_theta_full 0.998
_diffrn_measured_fraction_theta_max 0.995
_diffrn_measurement_device_type 'Stoe IPDS II two-circle'
_diffrn_measurement_method \w
_diffrn_radiation_monochromator graphite
_diffrn_radiation_source 'fine-focus sealed tube'
_diffrn_radiation_type MoK\a
_diffrn_radiation_wavelength 0.71073
_diffrn_reflns_av_R_equivalents 0.0939
_diffrn_reflns_av_sigmaI/netI 0.0672
_diffrn_reflns_limit_h_max 8
_diffrn_reflns_limit_h_min -8
_diffrn_reflns_limit_k_max 9
_diffrn_reflns_limit_k_min -9
_diffrn_reflns_limit_l_max 14
_diffrn_reflns_limit_l_min -14
_diffrn_reflns_number 9113
_diffrn_reflns_theta_full 25.00
_diffrn_reflns_theta_max 25.37
_diffrn_reflns_theta_min 3.22
_exptl_absorpt_coefficient_mu 0.096
_exptl_absorpt_correction_type none
_exptl_absorpt_process_details none
_exptl_crystal_colour colourless
_exptl_crystal_density_diffrn 1.315
_exptl_crystal_density_method 'not measured'
_exptl_crystal_description block
_exptl_crystal_F_000 288
_exptl_crystal_size_max 0.30
_exptl_crystal_size_mid 0.30
_exptl_crystal_size_min 0.23
_refine_diff_density_max 0.185
_refine_diff_density_min -0.268
_refine_ls_extinction_method none
_refine_ls_goodness_of_fit_ref 0.934
_refine_ls_hydrogen_treatment constr
_refine_ls_matrix_type full
_refine_ls_number_parameters 185
_refine_ls_number_reflns 2515
_refine_ls_number_restraints 0
_refine_ls_restrained_S_all 0.934
_refine_ls_R_factor_all 0.0858
_refine_ls_R_factor_gt 0.0502
_refine_ls_shift/su_max 0.000
_refine_ls_shift/su_mean 0.000
_refine_ls_structure_factor_coef Fsqd
_refine_ls_weighting_details 'calc w=1/[\s^2^(Fo^2^)+(0.0671P)^2^] where P=(Fo^2^+2Fc^2^)/3'
_refine_ls_weighting_scheme calc
_refine_ls_wR_factor_gt 0.1179
_refine_ls_wR_factor_ref 0.1297
_reflns_number_gt 1605
_reflns_number_total 2515
_reflns_threshold_expression I>2\s(I)
_cod_data_source_file ng5287.cif
_cod_data_source_block I
_cod_database_code 2236511
_cod_database_fobs_code 2236511

loop_
_symmetry_equiv_pos_as_xyz
'x, y, z'
'-x, -y, -z'

loop_
_atom_site_type_symbol
_atom_site_label
_atom_site_fract_x
_atom_site_fract_y
_atom_site_fract_z
_atom_site_U_iso_or_equiv
_atom_site_adp_type
_atom_site_calc_flag
_atom_site_refinement_flags
_atom_site_occupancy
_atom_site_symmetry_multiplicity
N N1 0.2051(2) 0.1792(2) 0.23716(14) 0.0241(4) Uani d . 1 1
O O1 0.0057(2) -0.2404(2) 0.27810(15) 0.0442(5) Uani d . 1 1
O O2 0.4266(2) 0.6213(2) 0.27795(14) 0.0421(5) Uani d . 1 1
C C1 0.2841(2) 0.3381(3) 0.29483(18) 0.0244(5) Uani d . 1 1
C C2 0.3093(3) 0.3761(3) 0.40993(19) 0.0290(5) Uani d . 1 1
H H2 0.3624 0.4906 0.4478 0.035 Uiso calc R 1 1
C C3 0.2559(3) 0.2451(3) 0.46820(19) 0.0323(5) Uani d . 1 1
H H3 0.2723 0.2674 0.5465 0.039 Uiso calc R 1 1
C C4 0.1779(3) 0.0805(3) 0.40953(19) 0.0304(5) Uani d . 1 1
H H4 0.1426 -0.0131 0.4469 0.036 Uiso calc R 1 1
C C5 0.1518(2) 0.0537(3) 0.29475(18) 0.0243(5) Uani d . 1 1
C C6 0.0608(3) -0.1218(3) 0.22941(19) 0.0283(5) Uani d . 1 1
C C7 0.0371(3) -0.1447(3) 0.1066(2) 0.0385(6) Uani d . 1 1
H H7A 0.0046 -0.2700 0.0734 0.058 Uiso calc R 1 1
H H7B 0.1526 -0.0971 0.0767 0.058 Uiso calc R 1 1
H H7C -0.0614 -0.0821 0.0892 0.058 Uiso calc R 1 1
C C8 0.3460(3) 0.4780(3) 0.22922(19) 0.0277(5) Uani d . 1 1
C C9 0.3053(3) 0.4348(3) 0.1071(2) 0.0371(6) Uani d . 1 1
H H9A 0.3542 0.5361 0.0752 0.056 Uiso calc R 1 1
H H9B 0.1717 0.4063 0.0924 0.056 Uiso calc R 1 1
H H9C 0.3634 0.3336 0.0735 0.056 Uiso calc R 1 1
O O3 0.5190(2) 0.8749(2) 0.15119(15) 0.0440(5) Uani d . 1 1
H HO3 0.4909 0.8049 0.1937 0.066 Uiso calc R 1 1
O O4 0.8147(2) 1.4495(2) 0.14755(14) 0.0437(5) Uani d . 1 1
H HO4 0.8697 1.5413 0.1891 0.066 Uiso calc R 1 1
C C11 0.6121(3) 1.0305(3) 0.2107(2) 0.0292(5) Uani d . 1 1
C C12 0.6507(3) 1.0573(3) 0.3241(2) 0.0335(6) Uani d . 1 1
H H12 0.6119 0.9671 0.3635 0.040 Uiso calc R 1 1
C C13 0.7473(3) 1.2191(3) 0.3788(2) 0.0345(6) Uani d . 1 1
H H13 0.7743 1.2385 0.4561 0.041 Uiso calc R 1 1
C C14 0.8046(3) 1.3522(3) 0.3220(2) 0.0331(6) Uani d . 1 1
H H14 0.8705 1.4616 0.3600 0.040 Uiso calc R 1 1
C C15 0.7642(3) 1.3232(3) 0.2090(2) 0.0301(5) Uani d . 1 1
C C16 0.6671(3) 1.1633(3) 0.1528(2) 0.0331(5) Uani d . 1 1
H H16 0.6386 1.1448 0.0757 0.040 Uiso calc R 1 1

loop_
_atom_site_aniso_label
_atom_site_aniso_U_11
_atom_site_aniso_U_22
_atom_site_aniso_U_33
_atom_site_aniso_U_12
_atom_site_aniso_U_13
_atom_site_aniso_U_23
N1 0.0187(8) 0.0236(10) 0.0286(10) -0.0016(7) 0.0019(7) 0.0060(8)
O1 0.0515(10) 0.0298(9) 0.0484(11) -0.0118(8) 0.0009(8) 0.0150(8)
O2 0.0482(9) 0.0262(9) 0.0464(11) -0.0139(7) -0.0057(8) 0.0094(8)
C1 0.0179(9) 0.0252(11) 0.0290(13) -0.0012(8) 0.0001(8) 0.0063(9)
C2 0.0250(10) 0.0265(12) 0.0322(13) -0.0015(9) -0.0039(9) 0.0028(10)
C3 0.0317(11) 0.0377(13) 0.0260(13) 0.0021(10) -0.0004(9) 0.0057(10)
C4 0.0265(11) 0.0329(12) 0.0337(14) 0.0004(9) 0.0051(9) 0.0144(11)
C5 0.0196(10) 0.0227(11) 0.0308(13) 0.0002(8) 0.0039(9) 0.0084(9)
C6 0.0219(10) 0.0249(12) 0.0379(14) -0.0007(8) 0.0021(9) 0.0092(10)
C7 0.0447(13) 0.0281(12) 0.0378(15) -0.0061(10) -0.0035(11) 0.0041(11)
C8 0.0224(10) 0.0230(11) 0.0372(14) -0.0009(8) 0.0005(9) 0.0083(10)
C9 0.0431(13) 0.0334(13) 0.0348(14) -0.0040(10) 0.0023(11) 0.0147(11)
O3 0.0492(10) 0.0281(9) 0.0507(11) -0.0123(7) -0.0084(8) 0.0123(8)
O4 0.0503(10) 0.0290(9) 0.0481(11) -0.0114(8) 0.0098(8) 0.0121(8)
C11 0.0219(10) 0.0217(11) 0.0431(15) -0.0028(8) 0.0019(9) 0.0085(10)
C12 0.0302(11) 0.0306(13) 0.0442(16) 0.0046(9) 0.0037(10) 0.0180(11)
C13 0.0319(12) 0.0353(13) 0.0367(14) 0.0066(10) -0.0023(10) 0.0077(11)
C14 0.0267(11) 0.0250(12) 0.0454(16) 0.0010(9) -0.0005(10) 0.0043(11)
C15 0.0230(10) 0.0234(11) 0.0446(15) -0.0008(8) 0.0091(10) 0.0114(10)
C16 0.0303(11) 0.0321(13) 0.0367(14) 0.0011(9) 0.0052(10) 0.0095(11)

loop_
_atom_type_symbol
_atom_type_description
_atom_type_scat_dispersion_real
_atom_type_scat_dispersion_imag
_atom_type_scat_source
C C 0.0033 0.0016 'International Tables Vol C Tables 4.2.6.8 and 6.1.1.4'
H H 0.0000 0.0000 'International Tables Vol C Tables 4.2.6.8 and 6.1.1.4'
N N 0.0061 0.0033 'International Tables Vol C Tables 4.2.6.8 and 6.1.1.4'
O O 0.0106 0.0060 'International Tables Vol C Tables 4.2.6.8 and 6.1.1.4'

loop_
_geom_angle_atom_site_label_1
_geom_angle_atom_site_label_2
_geom_angle_atom_site_label_3
_geom_angle
C5 N1 C1 117.35(18)
N1 C1 C2 122.87(19)
N1 C1 C8 117.01(19)
C2 C1 C8 120.12(19)
C3 C2 C1 119.2(2)
C3 C2 H2 120.4
C1 C2 H2 120.4
C2 C3 C4 118.4(2)
C2 C3 H3 120.8
C4 C3 H3 120.8
C3 C4 C5 119.18(19)
C3 C4 H4 120.4
C5 C4 H4 120.4
N1 C5 C4 122.97(19)
N1 C5 C6 116.70(19)
C4 C5 C6 120.33(18)
O1 C6 C7 122.1(2)
O1 C6 C5 119.5(2)
C7 C6 C5 118.45(18)
C6 C7 H7A 109.5
C6 C7 H7B 109.5
H7A C7 H7B 109.5
C6 C7 H7C 109.5
H7A C7 H7C 109.5
H7B C7 H7C 109.5
O2 C8 C9 122.80(19)
O2 C8 C1 119.0(2)
C9 C8 C1 118.19(19)
C8 C9 H9A 109.5
C8 C9 H9B 109.5
H9A C9 H9B 109.5
C8 C9 H9C 109.5
H9A C9 H9C 109.5
H9B C9 H9C 109.5
C11 O3 HO3 109.5
C15 O4 HO4 109.5
O3 C11 C12 122.26(19)
O3 C11 C16 117.1(2)
C12 C11 C16 120.7(2)
C11 C12 C13 118.9(2)
C11 C12 H12 120.6
C13 C12 H12 120.6
C14 C13 C12 121.1(2)
C14 C13 H13 119.4
C12 C13 H13 119.4
C15 C14 C13 119.2(2)
C15 C14 H14 120.4
C13 C14 H14 120.4
O4 C15 C14 122.4(2)
O4 C15 C16 116.9(2)
C14 C15 C16 120.7(2)
C15 C16 C11 119.4(2)
C15 C16 H16 120.3
C11 C16 H16 120.3

loop_
_geom_bond_atom_site_label_1
_geom_bond_atom_site_label_2
_geom_bond_distance
N1 C5 1.343(2)
N1 C1 1.349(3)
O1 C6 1.229(2)
O2 C8 1.226(3)
C1 C2 1.396(3)
C1 C8 1.512(3)
C2 C3 1.383(3)
C2 H2 0.9500
C3 C4 1.385(3)
C3 H3 0.9500
C4 C5 1.397(3)
C4 H4 0.9500
C5 C6 1.505(3)
C6 C7 1.496(3)
C7 H7A 0.9800
C7 H7B 0.9800
C7 H7C 0.9800
C8 C9 1.494(3)
C9 H9A 0.9800
C9 H9B 0.9800
C9 H9C 0.9800
O3 C11 1.371(3)
O3 HO3 0.8400
O4 C15 1.377(2)
O4 HO4 0.8400
C11 C12 1.392(3)
C11 C16 1.393(3)
C12 C13 1.397(3)
C12 H12 0.9500
C13 C14 1.390(3)
C13 H13 0.9500
C14 C15 1.389(3)
C14 H14 0.9500
C15 C16 1.393(3)
C16 H16 0.9500

loop_
_geom_hbond_atom_site_label_D
_geom_hbond_atom_site_label_H
_geom_hbond_atom_site_label_A
_geom_hbond_site_symmetry_A
_geom_hbond_distance_DH
_geom_hbond_distance_HA
_geom_hbond_distance_DA
_geom_hbond_angle_DHA
O3 HO3 O2 . 0.84 1.95 2.784(2) 173.6
O4 HO4 O1 1_675 0.84 1.96 2.802(3) 176.5

loop_
_geom_torsion_atom_site_label_1
_geom_torsion_atom_site_label_2
_geom_torsion_atom_site_label_3
_geom_torsion_atom_site_label_4
_geom_torsion
C5 N1 C1 C2 -0.9(3)
C5 N1 C1 C8 179.22(17)
N1 C1 C2 C3 1.7(3)
C8 C1 C2 C3 -178.40(19)
C1 C2 C3 C4 -0.4(3)
C2 C3 C4 C5 -1.6(3)
C1 N1 C5 C4 -1.2(3)
C1 N1 C5 C6 178.93(17)
C3 C4 C5 N1 2.5(3)
C3 C4 C5 C6 -177.67(19)
N1 C5 C6 O1 -178.45(19)
C4 C5 C6 O1 1.7(3)
N1 C5 C6 C7 0.3(3)
C4 C5 C6 C7 -179.55(19)
N1 C1 C8 O2 -176.44(19)
C2 C1 C8 O2 3.7(3)
N1 C1 C8 C9 3.7(3)
C2 C1 C8 C9 -176.1(2)
O3 C11 C12 C13 179.6(2)
C16 C11 C12 C13 -0.7(3)
C11 C12 C13 C14 0.1(3)
C12 C13 C14 C15 0.2(3)
C13 C14 C15 O4 179.3(2)
C13 C14 C15 C16 0.2(3)
O4 C15 C16 C11 -179.94(19)
C14 C15 C16 C11 -0.8(3)
O3 C11 C16 C15 -179.2(2)
C12 C11 C16 C15 1.0(3)

loop_
_cod_related_entry_id
_cod_related_entry_database
_cod_related_entry_code
1 ChemSpider 30658134
